data_2022311
loop_
_publ_author_name
'Skell, Jeffrey M.'
'Kahn, Michael'
'Foxman, Bruce M.'

_publ_section_title
;
 \D^9^-Tetrahydrocannabinolic acid A, the precursor to
 \D^9^-tetrahydrocannabinol (THC)
;
_journal_issue 2
_journal_name_full 'Acta Crystallographica Section C'
_journal_page_first 84
_journal_page_last 89
_journal_paper_doi 10.1107/S2053229621000280
_journal_volume 77
_journal_year 2021
_chemical_absolute_configuration ad
_chemical_formula_moiety 'C22 H30 O4'
_chemical_formula_sum 'C22 H30 O4'
_chemical_formula_weight 358.48
_chemical_melting_point ?
_space_group_IT_number 19
_space_group_name_Hall 'P 2ac 2ab'
_space_group_name_H-M_alt 'P 21 21 21'
_symmetry_cell_setting orthorhombic
_symmetry_space_group_name_Hall 'P 2ac 2ab'
_symmetry_space_group_name_H-M 'P 21 21 21'
_atom_sites_solution_hydrogens difmap
_atom_sites_solution_primary other
_audit_creation_date 2021-01-01
_audit_creation_method 'CRYSTALS_ver_14.61_build_7408 '
_cell_angle_alpha 90
_cell_angle_beta 90
_cell_angle_gamma 90
_cell_formula_units_Z 8
_cell_length_a 11.4069(4)
_cell_length_b 17.9819(7)
_cell_length_c 19.1565(7)
_cell_measurement_reflns_used 9857
_cell_measurement_temperature 120
_cell_measurement_theta_max 30.03
_cell_measurement_theta_min 2.37
_cell_volume 3929.3(3)
_computing_cell_refinement 'Apex2 (Bruker AXS, 2006)'
_computing_data_collection 'Apex2 (Bruker AXS, 2006)'
_computing_data_reduction 'Apex2 (Bruker AXS, 2006)'
_computing_molecular_graphics 'CAMERON (Watkin et al., 1996)'
_computing_publication_material 'CRYSTALS (Betteridge et al., 2003)'
_computing_structure_refinement 'CRYSTALS (Betteridge et al., 2003)'
_computing_structure_solution 'USER DEFINED STRUCTURE SOLUTION'
_diffrn_ambient_temperature 120
_diffrn_measured_fraction_theta_full 0.999
_diffrn_measured_fraction_theta_max 0.999
_diffrn_measurement_device Area
_diffrn_measurement_device_type 'Bruker Kappa Apex2'
_diffrn_measurement_method '\f & \w scans'
_diffrn_radiation_monochromator graphite
_diffrn_radiation_type 'Mo K\a'
_diffrn_radiation_wavelength 0.71073
_diffrn_reflns_av_R_equivalents 0.022
_diffrn_reflns_av_unetI/netI 0.036
_diffrn_reflns_limit_h_max 11
_diffrn_reflns_limit_h_min -15
_diffrn_reflns_limit_k_max 23
_diffrn_reflns_limit_k_min -23
_diffrn_reflns_limit_l_max 25
_diffrn_reflns_limit_l_min -25
_diffrn_reflns_number 27315
_diffrn_reflns_theta_full 28.278
_diffrn_reflns_theta_max 28.278
_diffrn_reflns_theta_min 1.553
_diffrn_standards_number 0
_exptl_absorpt_coefficient_mu 0.082
_exptl_absorpt_correction_T_max 0.96
_exptl_absorpt_correction_T_min 0.95
_exptl_absorpt_correction_type numerical
_exptl_absorpt_process_details
; 
 Analytical Absorption (De Meulenaer & Tompa, 1965) 
;
_exptl_crystal_colour colourless
_exptl_crystal_density_diffrn 1.212
_exptl_crystal_density_meas ?
_exptl_crystal_density_method 'not measured'
_exptl_crystal_description 'prism fragment'
_exptl_crystal_F_000 1551.985
_exptl_crystal_size_max 0.600
_exptl_crystal_size_mid 0.570
_exptl_crystal_size_min 0.550
_refine_diff_density_max 0.27
_refine_diff_density_min -0.23
_refine_ls_abs_structure_details
; 
 Parsons, Flack & Wagner (2013), 
 3595 Friedel Pairs 
;
_refine_ls_abs_structure_Flack 0.02(19)
_refine_ls_extinction_method None
_refine_ls_goodness_of_fit_ref 0.9977
_refine_ls_hydrogen_treatment mixed
_refine_ls_matrix_type full
_refine_ls_number_parameters 486
_refine_ls_number_reflns 9732
_refine_ls_number_restraints 0
_refine_ls_R_factor_all 0.0357
_refine_ls_R_factor_gt 0.0333
_refine_ls_shift/su_max 0.0006012
_refine_ls_shift/su_mean 0.0000869
_refine_ls_structure_factor_coef Fsqd
_refine_ls_weighting_details
;
 Method= Modified Sheldrick 
 w=1/[\s^2^(F^2^) + ( 0.05P)^2^ + 0.57P] 
 ,where P=(max(Fo^2^,0) + 2Fc^2^)/3 
;
_refine_ls_weighting_scheme calc
_refine_ls_wR_factor_all 0.0863
_refine_ls_wR_factor_gt 0.0838
_refine_ls_wR_factor_ref 0.0863
_reflns_limit_h_max 15
_reflns_limit_h_min -15
_reflns_limit_k_max 23
_reflns_limit_k_min 0
_reflns_limit_l_max 25
_reflns_limit_l_min 0
_reflns_number_gt 9216
_reflns_number_total 9732
_reflns_threshold_expression I>2.0\s(I)
_oxford_diffrn_Wilson_B_factor 1.53
_oxford_diffrn_Wilson_scale 56.72
_oxford_refine_ls_r_factor_ref 0.0357
_oxford_refine_ls_scale 0.14092(4)
_oxford_reflns_number_all 9732
_oxford_structure_analysis_title 'thca_0m in P2(1)2(1)2(1)'
_cod_data_source_file cu3167sup3.txt
_cod_data_source_block THCA_unaveraged
_cod_depositor_comments
;
The following automatic conversions were performed:

data item '_chemical_melting_point' value 'not measured' was changed
to '?' -- the value is undefined or not given.

data item '_exptl_crystal_density_meas' value 'not measured' was
changed to '?' -- the value is perceived as not measured.

Automatic conversion script
Id: cif_fix_values 7556 2019-12-06 15:28:31Z antanas 

 Adding full bibliography for 2022311.cif.
;
_cod_original_sg_symbol_H-M 'P 21 21 21 '
_cod_database_code 2022311
_oxford_refine_reflns_threshold_expression_ref I>-10.0\s(I)
_oxford_hooft_y -0.07(17)
_oxford_bijvoet_difference 0.02(19)
_oxford_refined_flack_x -0.3(4)

loop_
_symmetry_equiv_pos_as_xyz
x,y,z
-x+1/2,-y,z+1/2
x+1/2,-y+1/2,-z
-x,y+1/2,-z+1/2

loop_
_atom_site_label
_atom_site_type_symbol
_atom_site_fract_x
_atom_site_fract_y
_atom_site_fract_z
_atom_site_U_iso_or_equiv
_atom_site_occupancy
_atom_site_adp_type
_atom_site_refinement_flags_posn
_atom_site_refinement_flags_adp
_atom_site_refinement_flags_occupancy
_atom_site_disorder_assembly
_atom_site_disorder_group
_atom_site_attached_hydrogens
O1 O -0.28823(8) 0.55118(5) 0.64469(4) 0.0228 1.0000 Uani . . . . . .
O15 O -0.05040(8) 0.68686(5) 0.80267(4) 0.0223 1.0000 Uani . . . . . .
O17 O 0.16068(8) 0.71273(5) 0.76714(4) 0.0253 1.0000 Uani . . . . . .
O18 O 0.20715(8) 0.70765(6) 0.65493(4) 0.0286 1.0000 Uani . . . . . .
O101 O 0.89690(7) 0.87121(5) 0.78697(4) 0.0199 1.0000 Uani . . . . . .
O115 O 0.56767(8) 0.83424(5) 0.64099(4) 0.0192 1.0000 Uani . . . . . .
O117 O 0.37569(7) 0.79708(5) 0.69722(4) 0.0212 1.0000 Uani . . . . . .
O118 O 0.37528(8) 0.75364(6) 0.80563(4) 0.0255 1.0000 Uani . . . . . .
C2 C -0.18613(10) 0.58341(6) 0.66509(6) 0.0184 1.0000 Uani . . . . . .
C3 C -0.09804(11) 0.58233(7) 0.61440(6) 0.0196 1.0000 Uani . . . . . .
C4 C 0.00984(10) 0.61426(6) 0.62524(5) 0.0176 1.0000 Uani . . . . . .
C5 C 0.02833(10) 0.65201(6) 0.68988(6) 0.0166 1.0000 Uani . . . . . .
C6 C -0.06132(10) 0.65073(6) 0.74122(6) 0.0169 1.0000 Uani . . . . . .
C7 C -0.16765(10) 0.61309(6) 0.73122(6) 0.0168 1.0000 Uani . . . . . .
C8 C -0.25940(10) 0.60374(6) 0.78810(6) 0.0180 1.0000 Uani . . . . . .
C9 C -0.21047(11) 0.58077(7) 0.85856(6) 0.0215 1.0000 Uani . . . . . .
C10 C -0.26622(11) 0.53597(7) 0.90259(6) 0.0241 1.0000 Uani . . . . . .
C11 C -0.38499(13) 0.50353(9) 0.88705(7) 0.0327 1.0000 Uani . . . . . .
C12 C -0.44166(11) 0.53526(8) 0.82097(7) 0.0279 1.0000 Uani . . . . . .
C13 C -0.34752(10) 0.54401(6) 0.76490(6) 0.0193 1.0000 Uani . . . . . .
C14 C -0.39026(10) 0.55735(7) 0.69045(6) 0.0211 1.0000 Uani . . . . . .
C16 C 0.13590(10) 0.69204(6) 0.70678(6) 0.0182 1.0000 Uani . . . . . .
C19 C -0.21366(14) 0.51434(8) 0.97174(7) 0.0317 1.0000 Uani . . . . . .
C20 C -0.46925(12) 0.49555(8) 0.66421(8) 0.0297 1.0000 Uani . . . . . .
C21 C -0.44610(13) 0.63334(8) 0.67883(8) 0.0319 1.0000 Uani . . . . . .
C22 C 0.10230(11) 0.60001(7) 0.56997(6) 0.0200 1.0000 Uani . . . . . .
C23 C 0.18861(11) 0.53922(8) 0.59337(6) 0.0245 1.0000 Uani . . . . . .
C24 C 0.26585(11) 0.50944(7) 0.53462(6) 0.0244 1.0000 Uani . . . . . .
C25 C 0.19809(13) 0.46851(9) 0.47820(7) 0.0320 1.0000 Uani . . . . . .
C26 C 0.27340(17) 0.41760(9) 0.43404(8) 0.0421 1.0000 Uani . . . . . .
C102 C 0.78449(10) 0.85053(6) 0.77528(5) 0.0169 1.0000 Uani . . . . . .
C103 C 0.71760(11) 0.83851(6) 0.83553(5) 0.0184 1.0000 Uani . . . . . .
C104 C 0.60115(10) 0.81926(6) 0.83238(5) 0.0168 1.0000 Uani . . . . . .
C105 C 0.54733(10) 0.81357(6) 0.76556(5) 0.0157 1.0000 Uani . . . . . .
C106 C 0.61562(10) 0.83032(6) 0.70533(5) 0.0153 1.0000 Uani . . . . . .
C107 C 0.73614(10) 0.84330(6) 0.70893(5) 0.0152 1.0000 Uani . . . . . .
C108 C 0.81059(10) 0.85457(6) 0.64428(5) 0.0161 1.0000 Uani . . . . . .
C109 C 0.79491(10) 0.79703(6) 0.58703(5) 0.0185 1.0000 Uani . . . . . .
C110 C 0.87963(11) 0.78003(7) 0.54231(6) 0.0211 1.0000 Uani . . . . . .
C111 C 1.00040(11) 0.81379(8) 0.54567(6) 0.0266 1.0000 Uani . . . . . .
C112 C 1.01294(11) 0.87551(8) 0.60036(6) 0.0242 1.0000 Uani . . . . . .
C113 C 0.94030(10) 0.85611(6) 0.66478(6) 0.0173 1.0000 Uani . . . . . .
C114 C 0.96040(11) 0.90528(6) 0.72851(6) 0.0196 1.0000 Uani . . . . . .
C116 C 0.42742(10) 0.78906(6) 0.75423(6) 0.0174 1.0000 Uani . . . . . .
C119 C 0.86210(12) 0.72436(8) 0.48467(6) 0.0282 1.0000 Uani . . . . . .
C120 C 1.08704(11) 0.90464(8) 0.75270(7) 0.0269 1.0000 Uani . . . . . .
C121 C 0.91631(13) 0.98449(7) 0.72017(6) 0.0264 1.0000 Uani . . . . . .
C122 C 0.53821(11) 0.80967(7) 0.90155(5) 0.0195 1.0000 Uani . . . . . .
C123 C 0.56379(13) 0.73492(7) 0.93582(6) 0.0260 1.0000 Uani . . . . . .
C124 C 0.50723(13) 0.72753(8) 1.00803(6) 0.0295 1.0000 Uani . . . . . .
C125 C 0.55764(13) 0.66373(9) 1.05122(7) 0.0319 1.0000 Uani . . . . . .
C126 C 0.68269(14) 0.67741(10) 1.07412(7) 0.0363 1.0000 Uani . . . . . .
H31 H -0.1136 0.5571 0.5710 0.0229 1.0000 Uiso R . . . . .
H81 H -0.3008 0.6510 0.7944 0.0211 1.0000 Uiso R . . . . .
H91 H -0.1370 0.5994 0.8740 0.0256 1.0000 Uiso R . . . . .
H111 H -0.3775 0.4482 0.8814 0.0400 1.0000 Uiso R . . . . .
H112 H -0.4350 0.5126 0.9274 0.0405 1.0000 Uiso R . . . . .
H121 H -0.5027 0.5008 0.8047 0.0334 1.0000 Uiso R . . . . .
H122 H -0.4754 0.5835 0.8300 0.0330 1.0000 Uiso R . . . . .
H131 H -0.3035 0.4968 0.7635 0.0211 1.0000 Uiso R . . . . .
H151 H 0.0130(19) 0.7020(12) 0.8030(10) 0.046(5) 1.0000 Uiso . . . . . .
H181 H 0.2578(16) 0.7349(10) 0.6707(8) 0.031(4) 1.0000 Uiso . . . . . .
H191 H -0.1338 0.5345 0.9772 0.0458 1.0000 Uiso R . . . . .
H192 H -0.2105 0.4607 0.9768 0.0475 1.0000 Uiso R . . . . .
H193 H -0.2589 0.5339 1.0101 0.0461 1.0000 Uiso R . . . . .
H201 H -0.5445 0.4993 0.6869 0.0437 1.0000 Uiso R . . . . .
H202 H -0.4345 0.4485 0.6747 0.0431 1.0000 Uiso R . . . . .
H203 H -0.4832 0.4999 0.6143 0.0435 1.0000 Uiso R . . . . .
H211 H -0.5125 0.6398 0.7108 0.0480 1.0000 Uiso R . . . . .
H212 H -0.4746 0.6360 0.6305 0.0474 1.0000 Uiso R . . . . .
H213 H -0.3889 0.6728 0.6881 0.0464 1.0000 Uiso R . . . . .
H221 H 0.1456 0.6450 0.5581 0.0245 1.0000 Uiso R . . . . .
H222 H 0.0623 0.5838 0.5281 0.0240 1.0000 Uiso R . . . . .
H231 H 0.2376 0.5606 0.6312 0.0295 1.0000 Uiso R . . . . .
H232 H 0.1438 0.4979 0.6124 0.0288 1.0000 Uiso R . . . . .
H241 H 0.3074 0.5511 0.5138 0.0304 1.0000 Uiso R . . . . .
H242 H 0.3217 0.4745 0.5562 0.0302 1.0000 Uiso R . . . . .
H251 H 0.1593 0.5054 0.4475 0.0397 1.0000 Uiso R . . . . .
H252 H 0.1375 0.4389 0.5014 0.0383 1.0000 Uiso R . . . . .
H261 H 0.3035 0.3768 0.4630 0.0623 1.0000 Uiso R . . . . .
H262 H 0.3401 0.4458 0.4148 0.0641 1.0000 Uiso R . . . . .
H263 H 0.2281 0.3966 0.3965 0.0624 1.0000 Uiso R . . . . .
H1031 H 0.7539 0.8441 0.8795 0.0209 1.0000 Uiso R . . . . .
H1081 H 0.7888 0.9029 0.6239 0.0199 1.0000 Uiso R . . . . .
H1091 H 0.7201 0.7732 0.5825 0.0234 1.0000 Uiso R . . . . .
H1111 H 1.0203 0.8333 0.4996 0.0333 1.0000 Uiso R . . . . .
H1112 H 1.0533 0.7739 0.5583 0.0313 1.0000 Uiso R . . . . .
H1121 H 0.9855 0.9225 0.5812 0.0285 1.0000 Uiso R . . . . .
H1122 H 1.0961 0.8800 0.6123 0.0298 1.0000 Uiso R . . . . .
H1131 H 0.9636 0.8058 0.6781 0.0203 1.0000 Uiso R . . . . .
H1151 H 0.4977(17) 0.8254(10) 0.6450(9) 0.036(5) 1.0000 Uiso . . . . . .
H1181 H 0.3063(18) 0.7454(10) 0.7923(9) 0.039(5) 1.0000 Uiso . . . . . .
H1191 H 0.7866 0.7008 0.4874 0.0416 1.0000 Uiso R . . . . .
H1192 H 0.8687 0.7494 0.4407 0.0413 1.0000 Uiso R . . . . .
H1193 H 0.9223 0.6870 0.4862 0.0423 1.0000 Uiso R . . . . .
H1201 H 1.1151 0.8529 0.7569 0.0390 1.0000 Uiso R . . . . .
H1202 H 1.0934 0.9292 0.7976 0.0391 1.0000 Uiso R . . . . .
H1203 H 1.1343 0.9315 0.7201 0.0396 1.0000 Uiso R . . . . .
H1211 H 0.8333 0.9860 0.7105 0.0387 1.0000 Uiso R . . . . .
H1212 H 0.9585 1.0084 0.6833 0.0376 1.0000 Uiso R . . . . .
H1213 H 0.9303 1.0107 0.7629 0.0384 1.0000 Uiso R . . . . .
H1221 H 0.4544 0.8150 0.8956 0.0231 1.0000 Uiso R . . . . .
H1222 H 0.5669 0.8494 0.9332 0.0223 1.0000 Uiso R . . . . .
H1231 H 0.5347 0.6965 0.9060 0.0308 1.0000 Uiso R . . . . .
H1232 H 0.6497 0.7294 0.9403 0.0310 1.0000 Uiso R . . . . .
H1241 H 0.4238 0.7206 1.0021 0.0350 1.0000 Uiso R . . . . .
H1242 H 0.5215 0.7747 1.0341 0.0340 1.0000 Uiso R . . . . .
H1251 H 0.5543 0.6172 1.0241 0.0369 1.0000 Uiso R . . . . .
H1252 H 0.5075 0.6581 1.0928 0.0384 1.0000 Uiso R . . . . .
H1261 H 0.7331 0.6804 1.0325 0.0526 1.0000 Uiso R . . . . .
H1262 H 0.6886 0.7250 1.0994 0.0544 1.0000 Uiso R . . . . .
H1263 H 0.7104 0.6365 1.1030 0.0537 1.0000 Uiso R . . . . .

loop_
_atom_site_aniso_label
_atom_site_aniso_U_11
_atom_site_aniso_U_22
_atom_site_aniso_U_33
_atom_site_aniso_U_23
_atom_site_aniso_U_13
_atom_site_aniso_U_12
O1 0.0164(4) 0.0284(4) 0.0238(4) -0.0050(3) -0.0013(3) -0.0059(3)
O15 0.0197(4) 0.0277(4) 0.0195(4) -0.0066(3) 0.0041(3) -0.0089(4)
O17 0.0192(4) 0.0379(5) 0.0188(4) -0.0037(4) 0.0016(3) -0.0113(4)
O18 0.0222(5) 0.0444(6) 0.0191(4) -0.0022(4) 0.0029(4) -0.0164(4)
O101 0.0168(4) 0.0266(4) 0.0163(3) 0.0020(3) -0.0022(3) -0.0075(3)
O115 0.0139(4) 0.0305(4) 0.0132(3) 0.0014(3) -0.0017(3) -0.0020(3)
O117 0.0150(4) 0.0305(4) 0.0181(4) 0.0016(3) -0.0021(3) -0.0044(3)
O118 0.0172(4) 0.0418(5) 0.0176(4) 0.0025(4) 0.0007(3) -0.0102(4)
C2 0.0157(5) 0.0171(5) 0.0223(5) 0.0007(4) -0.0029(4) -0.0017(4)
C3 0.0210(6) 0.0206(5) 0.0171(5) -0.0015(4) -0.0023(4) -0.0012(4)
C4 0.0182(5) 0.0187(5) 0.0158(5) 0.0013(4) 0.0004(4) -0.0001(4)
C5 0.0151(5) 0.0175(5) 0.0171(5) 0.0009(4) -0.0002(4) -0.0021(4)
C6 0.0171(6) 0.0163(5) 0.0172(5) 0.0011(4) -0.0004(4) -0.0011(4)
C7 0.0151(5) 0.0161(5) 0.0193(5) 0.0001(4) 0.0003(4) -0.0007(4)
C8 0.0141(5) 0.0183(5) 0.0216(5) -0.0021(4) 0.0031(4) -0.0018(4)
C9 0.0180(6) 0.0262(6) 0.0202(5) -0.0015(4) 0.0031(4) -0.0018(5)
C10 0.0227(6) 0.0264(6) 0.0233(5) -0.0013(5) 0.0071(5) -0.0006(5)
C11 0.0263(7) 0.0417(8) 0.0300(6) 0.0027(6) 0.0100(6) -0.0109(6)
C12 0.0162(6) 0.0333(7) 0.0342(6) -0.0033(5) 0.0067(5) -0.0068(5)
C13 0.0140(5) 0.0180(5) 0.0259(5) -0.0004(4) 0.0019(4) -0.0030(4)
C14 0.0140(5) 0.0202(5) 0.0291(6) -0.0012(4) -0.0007(5) -0.0006(4)
C16 0.0155(5) 0.0210(5) 0.0179(5) 0.0014(4) 0.0004(4) -0.0021(4)
C19 0.0345(8) 0.0375(7) 0.0230(6) 0.0053(5) 0.0098(6) 0.0006(6)
C20 0.0204(6) 0.0312(7) 0.0375(7) -0.0045(6) -0.0035(6) -0.0087(5)
C21 0.0291(7) 0.0267(6) 0.0398(7) 0.0002(5) -0.0069(6) 0.0069(6)
C22 0.0191(6) 0.0254(6) 0.0154(5) -0.0003(4) 0.0017(4) -0.0005(4)
C23 0.0232(6) 0.0313(6) 0.0190(5) 0.0015(5) 0.0002(5) 0.0047(5)
C24 0.0188(6) 0.0303(6) 0.0241(6) 0.0006(5) 0.0031(5) 0.0018(5)
C25 0.0282(7) 0.0380(7) 0.0298(6) -0.0055(6) 0.0027(6) 0.0009(6)
C26 0.0555(10) 0.0404(8) 0.0306(7) -0.0063(6) 0.0018(7) 0.0109(8)
C102 0.0159(5) 0.0178(5) 0.0170(5) 0.0000(4) -0.0009(4) -0.0025(4)
C103 0.0193(6) 0.0228(5) 0.0132(4) -0.0007(4) -0.0023(4) -0.0031(4)
C104 0.0189(6) 0.0180(5) 0.0134(4) -0.0003(4) 0.0007(4) -0.0006(4)
C105 0.0143(5) 0.0177(5) 0.0153(4) -0.0012(4) 0.0010(4) -0.0007(4)
C106 0.0164(5) 0.0159(5) 0.0135(4) -0.0004(4) -0.0016(4) -0.0001(4)
C107 0.0157(5) 0.0160(5) 0.0138(4) -0.0004(4) 0.0014(4) -0.0008(4)
C108 0.0150(5) 0.0194(5) 0.0139(4) 0.0012(4) 0.0004(4) -0.0013(4)
C109 0.0171(5) 0.0235(5) 0.0150(5) -0.0004(4) -0.0025(4) 0.0000(4)
C110 0.0210(6) 0.0277(6) 0.0147(5) 0.0015(4) -0.0015(4) 0.0031(5)
C111 0.0210(6) 0.0399(7) 0.0191(5) 0.0007(5) 0.0052(5) 0.0016(5)
C112 0.0175(6) 0.0327(6) 0.0224(5) 0.0045(5) 0.0035(5) -0.0041(5)
C113 0.0145(5) 0.0199(5) 0.0174(5) 0.0026(4) 0.0006(4) -0.0027(4)
C114 0.0176(6) 0.0234(6) 0.0177(5) 0.0012(4) 0.0003(4) -0.0069(4)
C116 0.0150(5) 0.0203(5) 0.0169(5) -0.0022(4) 0.0022(4) -0.0005(4)
C119 0.0266(7) 0.0403(7) 0.0177(5) -0.0065(5) -0.0018(5) 0.0094(6)
C120 0.0182(6) 0.0361(7) 0.0264(6) 0.0007(5) -0.0031(5) -0.0109(5)
C121 0.0337(7) 0.0203(6) 0.0253(6) -0.0011(4) 0.0009(5) -0.0057(5)
C122 0.0201(6) 0.0253(6) 0.0131(4) -0.0012(4) 0.0022(4) -0.0028(5)
C123 0.0302(7) 0.0288(6) 0.0191(5) 0.0034(4) 0.0049(5) 0.0009(5)
C124 0.0265(7) 0.0416(8) 0.0206(5) 0.0075(5) 0.0048(5) -0.0010(6)
C125 0.0283(7) 0.0437(8) 0.0237(6) 0.0117(5) -0.0000(5) -0.0062(6)
C126 0.0327(8) 0.0512(9) 0.0251(6) 0.0026(6) -0.0058(6) -0.0056(7)

loop_
_atom_type_symbol
_atom_type_scat_dispersion_real
_atom_type_scat_dispersion_imag
_atom_type_scat_Cromer_Mann_a1
_atom_type_scat_Cromer_Mann_b1
_atom_type_scat_Cromer_Mann_a2
_atom_type_scat_Cromer_Mann_b2
_atom_type_scat_Cromer_Mann_a3
_atom_type_scat_Cromer_Mann_b3
_atom_type_scat_Cromer_Mann_a4
_atom_type_scat_Cromer_Mann_b4
_atom_type_scat_Cromer_Mann_c
_atom_type_scat_source
C 0.0033 0.0016 2.3100 20.8439 1.0200 10.2075 1.5886 0.5687 0.8650 51.6512 0.2156 'International Tables Vol C 4.2.6.8 and 6.1.1.4'
H 0.0000 0.0000 0.4930 10.5109 0.3229 26.1257 0.1402 3.1424 0.0408 57.7998 0.0030 'International Tables Vol C 4.2.6.8 and 6.1.1.4'
O 0.0106 0.0060 3.0485 13.2771 2.2868 5.7011 1.5463 0.3239 0.8670 32.9089 0.2508 'International Tables Vol C 4.2.6.8 and 6.1.1.4'

loop_
_geom_angle_atom_site_label_1
_geom_angle_site_symmetry_1
_geom_angle_atom_site_label_2
_geom_angle_site_symmetry_2
_geom_angle_atom_site_label_3
_geom_angle_site_symmetry_3
_geom_angle
_geom_angle_publ_flag
C2 . O1 . C14 . 118.56(9) yes
C6 . O15 . H151 . 105.3(14) no
C16 . O18 . H181 . 106.6(12) no
C102 . O101 . C114 . 117.13(8) yes
C106 . O115 . H1151 . 107.5(13) no
C116 . O118 . H1181 . 106.3(12) no
O1 . C2 . C3 . 114.25(10) yes
O1 . C2 . C7 . 123.76(10) yes
C3 . C2 . C7 . 121.96(10) yes
C2 . C3 . C4 . 122.22(10) yes
C2 . C3 . H31 . 118.3 no
C4 . C3 . H31 . 119.5 no
C3 . C4 . C5 . 117.53(10) yes
C3 . C4 . C22 . 116.54(10) yes
C5 . C4 . C22 . 125.68(10) yes
C4 . C5 . C6 . 119.14(10) yes
C4 . C5 . C16 . 123.45(10) yes
C6 . C5 . C16 . 117.41(10) yes
C5 . C6 . O15 . 122.00(10) yes
C5 . C6 . C7 . 122.46(10) yes
O15 . C6 . C7 . 115.53(10) yes
C6 . C7 . C2 . 116.15(10) yes
C6 . C7 . C8 . 123.45(10) yes
C2 . C7 . C8 . 120.40(10) yes
C7 . C8 . C9 . 114.48(9) yes
C7 . C8 . C13 . 108.69(9) yes
C9 . C8 . C13 . 107.90(9) yes
C7 . C8 . H81 . 108.9 no
C9 . C8 . H81 . 107.7 no
C13 . C8 . H81 . 109.1 no
C8 . C9 . C10 . 123.62(11) yes
C8 . C9 . H91 . 120.3 no
C10 . C9 . H91 . 116.1 no
C9 . C10 . C11 . 122.71(12) yes
C9 . C10 . C19 . 121.66(12) yes
C11 . C10 . C19 . 115.63(11) yes
C10 . C11 . C12 . 113.53(11) yes
C10 . C11 . H111 . 109.2 no
C12 . C11 . H111 . 108.4 no
C10 . C11 . H112 . 107.8 no
C12 . C11 . H112 . 110.3 no
H111 . C11 . H112 . 107.5 no
C11 . C12 . C13 . 108.83(11) yes
C11 . C12 . H121 . 109.0 no
C13 . C12 . H121 . 109.9 no
C11 . C12 . H122 . 110.8 no
C13 . C12 . H122 . 108.3 no
H121 . C12 . H122 . 109.9 no
C8 . C13 . C12 . 109.18(10) yes
C8 . C13 . C14 . 111.67(9) yes
C12 . C13 . C14 . 116.67(10) yes
C8 . C13 . H131 . 106.0 no
C12 . C13 . H131 . 106.8 no
C14 . C13 . H131 . 105.8 no
C13 . C14 . O1 . 107.10(9) yes
C13 . C14 . C20 . 112.60(10) yes
O1 . C14 . C20 . 102.64(10) yes
C13 . C14 . C21 . 114.27(10) yes
O1 . C14 . C21 . 108.26(10) yes
C20 . C14 . C21 . 111.13(11) yes
C5 . C16 . O18 . 117.26(10) yes
C5 . C16 . O17 . 122.93(10) yes
O18 . C16 . O17 . 119.80(10) yes
C10 . C19 . H191 . 111.5 no
C10 . C19 . H192 . 111.1 no
H191 . C19 . H192 . 108.7 no
C10 . C19 . H193 . 111.3 no
H191 . C19 . H193 . 106.2 no
H192 . C19 . H193 . 107.8 no
C14 . C20 . H201 . 109.2 no
C14 . C20 . H202 . 109.4 no
H201 . C20 . H202 . 109.7 no
C14 . C20 . H203 . 111.4 no
H201 . C20 . H203 . 106.9 no
H202 . C20 . H203 . 110.2 no
C14 . C21 . H211 . 109.7 no
C14 . C21 . H212 . 108.7 no
H211 . C21 . H212 . 109.1 no
C14 . C21 . H213 . 110.1 no
H211 . C21 . H213 . 108.4 no
H212 . C21 . H213 . 110.8 no
C4 . C22 . C23 . 111.22(9) yes
C4 . C22 . H221 . 112.0 no
C23 . C22 . H221 . 109.5 no
C4 . C22 . H222 . 107.5 no
C23 . C22 . H222 . 109.2 no
H221 . C22 . H222 . 107.2 no
C22 . C23 . C24 . 113.83(10) yes
C22 . C23 . H231 . 107.4 no
C24 . C23 . H231 . 110.5 no
C22 . C23 . H232 . 108.4 no
C24 . C23 . H232 . 108.2 no
H231 . C23 . H232 . 108.5 no
C23 . C24 . C25 . 113.63(11) yes
C23 . C24 . H241 . 108.3 no
C25 . C24 . H241 . 109.3 no
C23 . C24 . H242 . 106.8 no
C25 . C24 . H242 . 108.6 no
H241 . C24 . H242 . 110.3 no
C24 . C25 . C26 . 113.69(12) yes
C24 . C25 . H251 . 109.0 no
C26 . C25 . H251 . 109.0 no
C24 . C25 . H252 . 107.4 no
C26 . C25 . H252 . 109.0 no
H251 . C25 . H252 . 108.6 no
C25 . C26 . H261 . 109.6 no
C25 . C26 . H262 . 109.6 no
H261 . C26 . H262 . 109.0 no
C25 . C26 . H263 . 110.5 no
H261 . C26 . H263 . 108.5 no
H262 . C26 . H263 . 109.6 no
O101 . C102 . C103 . 114.97(9) yes
O101 . C102 . C107 . 123.51(10) yes
C103 . C102 . C107 . 121.50(10) yes
C102 . C103 . C104 . 121.96(10) yes
C102 . C103 . H1031 . 118.7 no
C104 . C103 . H1031 . 119.3 no
C103 . C104 . C105 . 118.34(10) yes
C103 . C104 . C122 . 116.60(10) yes
C105 . C104 . C122 . 124.98(10) yes
C104 . C105 . C106 . 118.51(10) yes
C104 . C105 . C116 . 124.21(10) yes
C106 . C105 . C116 . 117.24(10) yes
C105 . C106 . O115 . 121.93(10) yes
C105 . C106 . C107 . 122.27(10) yes
O115 . C106 . C107 . 115.80(9) yes
C106 . C107 . C102 . 116.80(10) yes
C106 . C107 . C108 . 122.27(9) yes
C102 . C107 . C108 . 120.79(10) yes
C107 . C108 . C109 . 115.67(9) yes
C107 . C108 . C113 . 109.53(9) yes
C109 . C108 . C113 . 108.14(9) yes
C107 . C108 . H1081 . 107.5 no
C109 . C108 . H1081 . 106.6 no
C113 . C108 . H1081 . 109.3 no
C108 . C109 . C110 . 122.51(11) yes
C108 . C109 . H1091 . 118.3 no
C110 . C109 . H1091 . 119.1 no
C109 . C110 . C111 . 123.05(11) yes
C109 . C110 . C119 . 122.03(12) yes
C111 . C110 . C119 . 114.91(11) yes
C110 . C111 . C112 . 113.96(10) yes
C110 . C111 . H1111 . 108.6 no
C112 . C111 . H1111 . 109.7 no
C110 . C111 . H1112 . 106.4 no
C112 . C111 . H1112 . 107.9 no
H1111 . C111 . H1112 . 110.3 no
C111 . C112 . C113 . 109.66(10) yes
C111 . C112 . H1121 . 109.9 no
C113 . C112 . H1121 . 109.2 no
C111 . C112 . H1122 . 108.1 no
C113 . C112 . H1122 . 110.8 no
H1121 . C112 . H1122 . 109.1 no
C108 . C113 . C112 . 108.74(9) yes
C108 . C113 . C114 . 111.17(9) yes
C112 . C113 . C114 . 115.66(9) yes
C108 . C113 . H1131 . 108.3 no
C112 . C113 . H1131 . 105.9 no
C114 . C113 . H1131 . 106.7 no
C113 . C114 . O101 . 107.14(9) yes
C113 . C114 . C120 . 112.54(10) yes
O101 . C114 . C120 . 103.52(9) yes
C113 . C114 . C121 . 114.19(10) yes
O101 . C114 . C121 . 107.95(10) yes
C120 . C114 . C121 . 110.76(10) yes
C105 . C116 . O118 . 117.43(10) yes
C105 . C116 . O117 . 122.69(10) yes
O118 . C116 . O117 . 119.78(11) yes
C110 . C119 . H1191 . 111.9 no
C110 . C119 . H1192 . 108.8 no
H1191 . C119 . H1192 . 109.0 no
C110 . C119 . H1193 . 110.3 no
H1191 . C119 . H1193 . 109.3 no
H1192 . C119 . H1193 . 107.4 no
C114 . C120 . H1201 . 110.0 no
C114 . C120 . H1202 . 109.8 no
H1201 . C120 . H1202 . 109.4 no
C114 . C120 . H1203 . 109.5 no
H1201 . C120 . H1203 . 110.3 no
H1202 . C120 . H1203 . 107.9 no
C114 . C121 . H1211 . 111.8 no
C114 . C121 . H1212 . 109.5 no
H1211 . C121 . H1212 . 109.8 no
C114 . C121 . H1213 . 108.4 no
H1211 . C121 . H1213 . 108.3 no
H1212 . C121 . H1213 . 109.0 no
C104 . C122 . C123 . 112.71(10) yes
C104 . C122 . H1221 . 110.7 no
C123 . C122 . H1221 . 109.1 no
C104 . C122 . H1222 . 107.2 no
C123 . C122 . H1222 . 108.0 no
H1221 . C122 . H1222 . 109.0 no
C122 . C123 . C124 . 112.63(11) yes
C122 . C123 . H1231 . 108.2 no
C124 . C123 . H1231 . 109.3 no
C122 . C123 . H1232 . 108.4 no
C124 . C123 . H1232 . 109.3 no
H1231 . C123 . H1232 . 108.9 no
C123 . C124 . C125 . 113.32(12) yes
C123 . C124 . H1241 . 108.6 no
C125 . C124 . H1241 . 109.8 no
C123 . C124 . H1242 . 108.0 no
C125 . C124 . H1242 . 107.8 no
H1241 . C124 . H1242 . 109.3 no
C124 . C125 . C126 . 112.95(12) yes
C124 . C125 . H1251 . 109.7 no
C126 . C125 . H1251 . 109.1 no
C124 . C125 . H1252 . 107.2 no
C126 . C125 . H1252 . 109.2 no
H1251 . C125 . H1252 . 108.4 no
C125 . C126 . H1261 . 108.9 no
C125 . C126 . H1262 . 110.4 no
H1261 . C126 . H1262 . 108.0 no
C125 . C126 . H1263 . 110.4 no
H1261 . C126 . H1263 . 108.2 no
H1262 . C126 . H1263 . 110.9 no

loop_
_geom_bond_atom_site_label_1
_geom_bond_site_symmetry_1
_geom_bond_atom_site_label_2
_geom_bond_site_symmetry_2
_geom_bond_distance
_geom_bond_publ_flag
O1 . C2 . 1.3583(14) yes
O1 . C14 . 1.4612(15) yes
O15 . C6 . 1.3504(13) yes
O15 . H151 . 0.77(2) no
O17 . C16 . 1.2471(14) yes
O18 . C16 . 1.3137(14) yes
O18 . H181 . 0.815(18) no
O101 . C102 . 1.3538(14) yes
O101 . C114 . 1.4676(13) yes
O115 . C106 . 1.3503(12) yes
O115 . H1151 . 0.818(19) no
O117 . C116 . 1.2496(14) yes
O118 . C116 . 1.3149(14) yes
O118 . H1181 . 0.84(2) no
C2 . C3 . 1.3976(16) yes
C2 . C7 . 1.3908(15) yes
C3 . C4 . 1.3737(16) yes
C3 . H31 . 0.964 no
C4 . C5 . 1.4277(15) yes
C4 . C22 . 1.5163(15) yes
C5 . C6 . 1.4188(15) yes
C5 . C16 . 1.4590(15) yes
C6 . C7 . 1.4021(16) yes
C7 . C8 . 1.5201(15) yes
C8 . C9 . 1.5178(16) yes
C8 . C13 . 1.5367(16) yes
C8 . H81 . 0.980 no
C9 . C10 . 1.3285(17) yes
C9 . H91 . 0.950 no
C10 . C11 . 1.5047(19) yes
C10 . C19 . 1.5052(18) yes
C11 . C12 . 1.532(2) yes
C11 . H111 . 1.004 no
C11 . H112 . 0.975 no
C12 . C13 . 1.5270(16) yes
C12 . H121 . 0.983 no
C12 . H122 . 0.964 no
C13 . C14 . 1.5263(17) yes
C13 . H131 . 0.987 no
C14 . C20 . 1.5164(17) yes
C14 . C21 . 1.5239(17) yes
C19 . H191 . 0.986 no
C19 . H192 . 0.971 no
C19 . H193 . 0.965 no
C20 . H201 . 0.965 no
C20 . H202 . 0.955 no
C20 . H203 . 0.972 no
C21 . H211 . 0.981 no
C21 . H212 . 0.983 no
C21 . H213 . 0.980 no
C22 . C23 . 1.5380(17) yes
C22 . H221 . 0.974 no
C22 . H222 . 0.968 no
C23 . C24 . 1.5263(17) yes
C23 . H231 . 0.993 no
C23 . H232 . 0.973 no
C24 . C25 . 1.5190(19) yes
C24 . H241 . 0.971 no
C24 . H242 . 0.985 no
C25 . C26 . 1.514(2) yes
C25 . H251 . 0.991 no
C25 . H252 . 0.980 no
C26 . H261 . 0.981 no
C26 . H262 . 0.986 no
C26 . H263 . 0.964 no
C102 . C103 . 1.4003(15) yes
C102 . C107 . 1.3917(14) yes
C103 . C104 . 1.3740(16) yes
C103 . H1031 . 0.943 no
C104 . C105 . 1.4232(14) yes
C104 . C122 . 1.5169(14) yes
C105 . C106 . 1.4244(15) yes
C105 . C116 . 1.4533(16) yes
C106 . C107 . 1.3961(16) yes
C107 . C108 . 1.5152(14) yes
C108 . C109 . 1.5184(15) yes
C108 . C113 . 1.5311(15) yes
C108 . H1081 . 0.985 no
C109 . C110 . 1.3271(17) yes
C109 . H1091 . 0.959 no
C110 . C111 . 1.5068(18) yes
C110 . C119 . 1.5037(17) yes
C111 . C112 . 1.5330(19) yes
C111 . H1111 . 0.977 no
C111 . H1112 . 0.968 no
C112 . C113 . 1.5268(15) yes
C112 . H1121 . 0.974 no
C112 . H1122 . 0.979 no
C113 . C114 . 1.5247(16) yes
C113 . H1131 . 0.976 no
C114 . C120 . 1.5171(17) yes
C114 . C121 . 1.5190(18) yes
C119 . H1191 . 0.961 no
C119 . H1192 . 0.959 no
C119 . H1193 . 0.961 no
C120 . H1201 . 0.987 no
C120 . H1202 . 0.970 no
C120 . H1203 . 0.956 no
C121 . H1211 . 0.965 no
C121 . H1212 . 0.957 no
C121 . H1213 . 0.958 no
C122 . C123 . 1.5242(17) yes
C122 . H1221 . 0.968 no
C122 . H1222 . 0.992 no
C123 . C124 . 1.5320(16) yes
C123 . H1231 . 0.955 no
C123 . H1232 . 0.989 no
C124 . C125 . 1.5269(19) yes
C124 . H1241 . 0.966 no
C124 . H1242 . 0.997 no
C125 . C126 . 1.513(2) yes
C125 . H1251 . 0.985 no
C125 . H1252 . 0.986 no
C126 . H1261 . 0.985 no
C126 . H1262 . 0.986 no
C126 . H1263 . 0.973 no
